data_7213201
loop_
_publ_author_name
'Beer, Paul D.'
'Drew, Michael G. B.'
'Gradwell, Kate'

_publ_section_title
;
 Synthesis and anion coordination chemistry of new calix[4]arene
 pyridinium receptors
;
_journal_issue 3
_journal_name_full 'Journal of the Chemical Society, Perkin Transactions 2'
_journal_page_first 511
_journal_paper_doi 10.1039/a908106b
_journal_year 2000
_chemical_formula_sum 'C61 H72 N4 O5'
_chemical_formula_weight 941.22
_chemical_name_systematic
; 

 ? 

;
_space_group_IT_number 2
_symmetry_cell_setting triclinic
_symmetry_space_group_name_Hall '-P 1'
_symmetry_space_group_name_H-M 'P -1'
_atom_sites_solution_hydrogens geom
_atom_sites_solution_primary direct
_atom_sites_solution_secondary difmap
_audit_creation_method SHELXL-97
_cell_angle_alpha 72.321(10)
_cell_angle_beta 85.089(10)
_cell_angle_gamma 73.503(10)
_cell_formula_units_Z 2
_cell_length_a 10.442(7)
_cell_length_b 13.208(9)
_cell_length_c 23.11(2)
_cell_measurement_reflns_used all
_cell_measurement_temperature 293(2)
_cell_volume 2912(4)
_computing_cell_refinement XDS
_computing_data_collection 'XDS (Kabsch, 1991)'
_computing_data_reduction XDS
_computing_molecular_graphics PLATON(Spek,1994)
_computing_structure_refinement 'SHELXL-93 (Sheldrick, 1993)'
_computing_structure_solution 'SHELXS-86 (Sheldrick, 1990)'
_diffrn_ambient_temperature 293(2)
_diffrn_measurement_device 'Marresearch Image Plate'
_diffrn_measurement_method '95 frames at 2^o intervals, counting time 2 min.'
_diffrn_radiation_monochromator graphite
_diffrn_radiation_source 'fine-focus sealed tube'
_diffrn_radiation_type MoK\a
_diffrn_radiation_wavelength 0.71073
_diffrn_reflns_av_R_equivalents 0.0000
_diffrn_reflns_av_sigmaI/netI 0.0388
_diffrn_reflns_limit_h_max 11
_diffrn_reflns_limit_h_min 0
_diffrn_reflns_limit_k_max 15
_diffrn_reflns_limit_k_min -14
_diffrn_reflns_limit_l_max 27
_diffrn_reflns_limit_l_min -26
_diffrn_reflns_number 6654
_diffrn_reflns_theta_max 24.93
_diffrn_reflns_theta_min 1.85
_diffrn_standards_number all
_exptl_absorpt_coefficient_mu 0.068
_exptl_absorpt_correction_type none
_exptl_crystal_density_diffrn 1.074
_exptl_crystal_density_method 'not measured'
_exptl_crystal_F_000 1012
_exptl_crystal_size_max 0.30
_exptl_crystal_size_mid 0.25
_exptl_crystal_size_min 0.25
_refine_diff_density_max 0.633
_refine_diff_density_min -0.299
_refine_diff_density_rms 0.061
_refine_ls_extinction_coef 0.005(2)
_refine_ls_extinction_expression Fc^*^=kFc[1+0.001xFc^2^\l^3^/sin(2\q)]^-1/4^
_refine_ls_extinction_method SHELXL
_refine_ls_goodness_of_fit_ref 0.981
_refine_ls_hydrogen_treatment mixed
_refine_ls_matrix_type full
_refine_ls_number_parameters 646
_refine_ls_number_reflns 6654
_refine_ls_number_restraints 0
_refine_ls_restrained_S_all 0.981
_refine_ls_R_factor_all 0.1096
_refine_ls_R_factor_gt 0.0793
_refine_ls_shift/su_max 0.347
_refine_ls_shift/su_mean 0.027
_refine_ls_structure_factor_coef Fsqd
_refine_ls_weighting_details 'w=1/[\s^2^(Fo^2^)+(0.1896P)^2^+0.0000P] where P=(Fo^2^+2Fc^2^)/3'
_refine_ls_weighting_scheme calc
_refine_ls_wR_factor_gt 0.2218
_refine_ls_wR_factor_ref 0.2453
_reflns_number_gt 4274
_reflns_number_total 6654
_reflns_threshold_expression >2sigma(I)
_cod_data_source_file a908106bsup1.cif
_cod_data_source_block 2
_cod_depositor_comments
;
The following automatic conversions were performed:

'_refine_ls_weighting_scheme' value 'calc
w=1/[\s^2^(Fo^2^)+(0.1896P)^2^+0.0000P] where P=(Fo^2^+2Fc^2^)/3' was
changed to 'calc'. New tag '_refine_ls_weighting_details' was
created. The value of the new tag was set to
'w=1/[\s^2^(Fo^2^)+(0.1896P)^2^+0.0000P] where P=(Fo^2^+2Fc^2^)/3'.

Automatic conversion script
Id: cif_fix_values 3143 2015-03-26 13:38:13Z robertas 
;
_cod_original_sg_symbol_H-M P-1
_cod_original_formula_sum 'C61 H72 N4 O5      '
_cod_database_code 7213201

loop_
_symmetry_equiv_pos_as_xyz
'x, y, z'
'-x, -y, -z'

loop_
_atom_site_label
_atom_site_type_symbol
_atom_site_fract_x
_atom_site_fract_y
_atom_site_fract_z
_atom_site_U_iso_or_equiv
_atom_site_adp_type
_atom_site_occupancy
_atom_site_calc_flag
_atom_site_refinement_flags
C11 C 0.3273(3) 0.8851(3) 0.08671(15) 0.0599(10) Uani 1 d .
C12 C 0.2490(3) 0.9921(4) 0.05442(16) 0.0643(10) Uani 1 d .
H12 H 0.2865 1.0332 0.0208 0.077 Uiso 1 calc R
C13 C 0.1174(4) 1.0388(3) 0.07106(16) 0.0646(10) Uani 1 d .
C14 C 0.0658(3) 0.9716(3) 0.12282(16) 0.0613(10) Uani 1 d .
H14 H -0.0212 0.9991 0.1348 0.074 Uiso 1 calc R
C15 C 0.1391(3) 0.8657(3) 0.15717(15) 0.0559(9) Uani 1 d .
C16 C 0.2717(3) 0.8228(3) 0.13839(15) 0.0561(9) Uani 1 d .
C17 C 0.0818(3) 0.7992(4) 0.21415(15) 0.0666(10) Uani 1 d .
H17A H 0.1049 0.7226 0.2144 0.080 Uiso 1 calc R
H17B H -0.0148 0.8266 0.2132 0.080 Uiso 1 calc R
C21 C 0.1340(3) 0.8060(3) 0.27245(15) 0.0571(10) Uani 1 d .
C22 C 0.1005(4) 0.9087(4) 0.28647(17) 0.0692(11) Uani 1 d .
H22 H 0.0427 0.9699 0.2607 0.083 Uiso 1 calc R
C23 C 0.1507(4) 0.9211(4) 0.33717(18) 0.0698(11) Uani 1 d .
C24 C 0.2389(4) 0.8273(4) 0.37536(17) 0.0667(11) Uani 1 d .
H24 H 0.2736 0.8343 0.4092 0.080 Uiso 1 calc R
C25 C 0.2775(3) 0.7211(3) 0.36425(14) 0.0549(9) Uani 1 d .
C26 C 0.2201(3) 0.7127(3) 0.31323(14) 0.0528(9) Uani 1 d .
C27 C 0.3873(3) 0.6247(3) 0.40332(15) 0.0632(10) Uani 1 d .
H27A H 0.3656 0.6139 0.4460 0.076 Uiso 1 calc R
H27B H 0.3915 0.5571 0.3939 0.076 Uiso 1 calc R
C31 C 0.5225(3) 0.6504(3) 0.39052(15) 0.0595(10) Uani 1 d .
C32 C 0.5834(4) 0.6815(3) 0.43183(16) 0.0700(11) Uani 1 d .
H32 H 0.5413 0.6830 0.4688 0.084 Uiso 1 calc R
C33 C 0.7059(4) 0.7106(4) 0.42000(17) 0.0743(12) Uani 1 d .
C34 C 0.7663(3) 0.7075(3) 0.36403(16) 0.0683(11) Uani 1 d .
H34 H 0.8464 0.7267 0.3549 0.082 Uiso 1 calc R
C35 C 0.7107(3) 0.6765(3) 0.32090(15) 0.0576(9) Uani 1 d .
C36 C 0.5899(3) 0.6472(3) 0.33456(14) 0.0539(9) Uani 1 d .
C37 C 0.7765(3) 0.6801(3) 0.25860(15) 0.0642(10) Uani 1 d .
H37A H 0.7794 0.6126 0.2493 0.077 Uiso 1 calc R
H37B H 0.8677 0.6832 0.2604 0.077 Uiso 1 calc R
C41 C 0.7021(3) 0.7794(3) 0.20750(15) 0.0561(9) Uani 1 d .
C42 C 0.6858(3) 0.8907(4) 0.20969(18) 0.0667(11) Uani 1 d .
H42 H 0.7269 0.9006 0.2410 0.080 Uiso 1 calc R
C43 C 0.6099(4) 0.9856(4) 0.16618(18) 0.0667(11) Uani 1 d .
C44 C 0.5504(4) 0.9663(4) 0.12016(17) 0.0706(11) Uani 1 d .
H44 H 0.5011 1.0267 0.0906 0.085 Uiso 1 calc R
C45 C 0.5615(3) 0.8587(4) 0.11626(15) 0.0582(10) Uani 1 d .
C46 C 0.6394(3) 0.7651(3) 0.16060(15) 0.0579(10) Uani 1 d .
C47 C 0.4742(3) 0.8444(4) 0.07106(16) 0.0665(10) Uani 1 d .
H47A H 0.4954 0.7671 0.0727 0.080 Uiso 1 calc R
H47B H 0.4916 0.8861 0.0302 0.080 Uiso 1 calc R
O150 O 0.3439(2) 0.7174(2) 0.17244(11) 0.0642(7) Uani 1 d .
H150 H 0.4176 0.7195 0.1808 0.077 Uiso 1 calc R
O250 O 0.2602(2) 0.6081(2) 0.30028(10) 0.0575(7) Uani 1 d .
O350 O 0.5378(2) 0.6136(2) 0.29201(10) 0.0640(7) Uani 1 d .
H350 H 0.4613 0.6102 0.3017 0.077 Uiso 1 calc R
O450 C 0.6378(2) 0.6547(2) 0.16228(10) 0.0253(6) Uani 1 d .
C100 C 0.0337(4) 1.1581(4) 0.03614(18) 0.0750(11) Uani 1 d .
C101 C 0.1013(7) 1.2119(6) -0.0198(3) 0.153(3) Uani 1 d .
H10A H 0.1858 1.2164 -0.0089 0.184 Uiso 1 calc R
H10B H 0.0460 1.2848 -0.0384 0.184 Uiso 1 calc R
H10C H 0.1153 1.1689 -0.0478 0.184 Uiso 1 calc R
C102 C -0.0005(6) 1.2313(5) 0.0832(2) 0.1083(16) Uani 1 d .
H10D H -0.0479 1.1967 0.1175 0.130 Uiso 1 calc R
H10E H -0.0548 1.3039 0.0633 0.130 Uiso 1 calc R
H10F H 0.0810 1.2366 0.0968 0.130 Uiso 1 calc R
C103 C -0.1000(5) 1.1538(5) 0.0170(3) 0.1097(17) Uani 1 d .
H10G H -0.1509 1.1290 0.0524 0.132 Uiso 1 calc R
H10H H -0.0852 1.1035 -0.0070 0.132 Uiso 1 calc R
H10I H -0.1483 1.2261 -0.0067 0.132 Uiso 1 calc R
C200 C 0.1101(5) 1.0368(5) 0.3506(2) 0.0914(14) Uani 1 d .
C201 C 0.0609(10) 1.1373(7) 0.2949(4) 0.186(3) Uani 1 d .
H20A H -0.0167 1.1312 0.2783 0.224 Uiso 1 calc R
H20B H 0.1302 1.1397 0.2648 0.224 Uiso 1 calc R
H20C H 0.0387 1.2037 0.3069 0.224 Uiso 1 calc R
C202 C 0.0356(12) 1.0299(7) 0.4095(5) 0.239(6) Uani 1 d .
H20D H 0.0846 0.9677 0.4407 0.286 Uiso 1 calc R
H20E H -0.0509 1.0211 0.4050 0.286 Uiso 1 calc R
H20F H 0.0254 1.0964 0.4203 0.286 Uiso 1 calc R
C203 C 0.2434(8) 1.0610(6) 0.3665(4) 0.171(3) Uani 1 d .
H20G H 0.3036 1.0629 0.3326 0.205 Uiso 1 calc R
H20H H 0.2856 1.0038 0.4015 0.205 Uiso 1 calc R
H20I H 0.2206 1.1309 0.3748 0.205 Uiso 1 calc R
C300 C 0.7641(5) 0.7517(5) 0.4653(2) 0.1004(17) Uani 1 d .
C301 C 0.7355(10) 0.7013(8) 0.5290(3) 0.212(5) Uani 1 d .
H30A H 0.7714 0.6226 0.5390 0.255 Uiso 1 calc R
H30B H 0.6407 0.7190 0.5353 0.255 Uiso 1 calc R
H30C H 0.7758 0.7293 0.5545 0.255 Uiso 1 calc R
C302 C 0.9063(8) 0.7547(9) 0.4530(3) 0.198(4) Uani 1 d .
H30D H 0.9145 0.7982 0.4120 0.238 Uiso 1 calc R
H30E H 0.9625 0.6809 0.4588 0.238 Uiso 1 calc R
H30F H 0.9330 0.7869 0.4805 0.238 Uiso 1 calc R
C303 C 0.5479(8) 1.1987(6) 0.1144(4) 0.166(3) Uani 1 d .
H30G H 0.6101 1.1797 0.0838 0.199 Uiso 1 calc R
H30H H 0.5563 1.2651 0.1207 0.199 Uiso 1 calc R
H30I H 0.4586 1.2102 0.1015 0.199 Uiso 1 calc R
C400 C 0.5779(4) 1.1046(4) 0.1739(2) 0.0866(13) Uani 1 d .
C401 C 0.4585(7) 1.1210(7) 0.2141(4) 0.190(4) Uani 1 d .
H40A H 0.3815 1.1213 0.1940 0.228 Uiso 1 calc R
H40B H 0.4437 1.1902 0.2226 0.228 Uiso 1 calc R
H40C H 0.4737 1.0620 0.2514 0.228 Uiso 1 calc R
C402 C 0.6990(7) 1.1185(6) 0.2020(4) 0.149(2) Uani 1 d .
H40D H 0.7725 1.1152 0.1741 0.179 Uiso 1 calc R
H40E H 0.7244 1.0604 0.2392 0.179 Uiso 1 calc R
H40F H 0.6750 1.1886 0.2102 0.179 Uiso 1 calc R
C403 C 0.6919(12) 0.8751(9) 0.4557(5) 0.236(5) Uani 1 d .
H40G H 0.7278 0.9189 0.4205 0.283 Uiso 1 calc R
H40H H 0.7049 0.8957 0.4907 0.283 Uiso 1 calc R
H40I H 0.5982 0.8874 0.4499 0.283 Uiso 1 calc R
C251 C 0.1698(3) 0.5381(3) 0.32274(15) 0.0567(9) Uani 1 d .
H25A H 0.0835 0.5740 0.3030 0.068 Uiso 1 calc R
H25B H 0.1569 0.5257 0.3662 0.068 Uiso 1 calc R
C252 C 0.2313(4) 0.4271(3) 0.30900(16) 0.0673(11) Uani 1 d .
H25C H 0.3129 0.3884 0.3323 0.081 Uiso 1 calc R
H25D H 0.1696 0.3818 0.3215 0.081 Uiso 1 calc R
N253 N 0.2613(3) 0.4428(3) 0.24441(12) 0.0640(8) Uani 1 d .
H253 H 0.3410 0.4446 0.2321 0.077 Uiso 1 calc R
C254 C 0.1702(3) 0.4545(3) 0.20330(16) 0.0597(10) Uani 1 d .
O254 O 0.0506(3) 0.4526(3) 0.21787(12) 0.0843(9) Uani 1 d .
C255 C 0.2159(3) 0.4735(3) 0.13761(16) 0.0602(10) Uani 1 d .
C256 C 0.3226(4) 0.5156(4) 0.11487(17) 0.0763(12) Uani 1 d .
H256 H 0.3705 0.5351 0.1399 0.092 Uiso 1 calc R
C257 C 0.3582(5) 0.5286(4) 0.0535(2) 0.0925(14) Uani 1 d .
H257 H 0.4306 0.5571 0.0392 0.111 Uiso 1 calc R
N258 N 0.2948(4) 0.5027(3) 0.01419(16) 0.0928(11) Uani 1 d .
C259 C 0.1907(5) 0.4647(5) 0.0370(2) 0.0978(15) Uani 1 d .
H259 H 0.1438 0.4471 0.0107 0.117 Uiso 1 calc R
C260 C 0.1449(4) 0.4489(4) 0.09678(19) 0.0828(13) Uani 1 d .
H260 H 0.0700 0.4230 0.1093 0.099 Uiso 1 calc R
C451 C 0.7489(3) 0.5959(3) 0.13213(16) 0.0599(10) Uani 1 d .
H45A H 0.8328 0.6013 0.1443 0.072 Uiso 1 calc R
H45B H 0.7401 0.6272 0.0884 0.072 Uiso 1 calc R
C452 C 0.7454(4) 0.4730(3) 0.15128(16) 0.0678(11) Uani 1 d .
H45C H 0.6598 0.4697 0.1398 0.081 Uiso 1 calc R
H45D H 0.8142 0.4329 0.1292 0.081 Uiso 1 calc R
N453 N 0.7658(3) 0.4183(3) 0.21663(13) 0.0634(8) Uani 1 d .
H453 H 0.8436 0.4043 0.2317 0.076 Uiso 1 calc R
C454 C 0.6672(3) 0.3891(3) 0.25412(16) 0.0628(10) Uani 1 d .
O454 O 0.5559(2) 0.3966(2) 0.23522(12) 0.0801(8) Uani 1 d .
C455 C 0.7000(4) 0.3418(4) 0.32181(19) 0.0795(12) Uani 1 d .
C456 C 0.6369(6) 0.2636(5) 0.3579(3) 0.125(2) Uani 1 d .
H456 H 0.5785 0.2407 0.3397 0.150 Uiso 1 calc R
C457 C 0.6599(9) 0.2188(8) 0.4212(4) 0.167(3) Uani 1 d .
H457 H 0.6241 0.1619 0.4439 0.200 Uiso 1 calc R
N458 N 0.7329(10) 0.2589(8) 0.4477(3) 0.173(3) Uani 1 d .
C459 C 0.7944(9) 0.3339(8) 0.4153(4) 0.160(3) Uani 1 d .
H459 H 0.8473 0.3584 0.4355 0.192 Uiso 1 calc R
C460 C 0.7821(5) 0.3777(5) 0.3510(2) 0.1058(16) Uani 1 d .
H460 H 0.8275 0.4286 0.3291 0.127 Uiso 1 calc R

loop_
_atom_site_aniso_label
_atom_site_aniso_U_11
_atom_site_aniso_U_22
_atom_site_aniso_U_33
_atom_site_aniso_U_23
_atom_site_aniso_U_13
_atom_site_aniso_U_12
C11 0.063(2) 0.071(3) 0.0475(19) -0.017(2) 0.0004(15) -0.020(2)
C12 0.065(2) 0.078(3) 0.051(2) -0.015(2) 0.0040(16) -0.025(2)
C13 0.068(2) 0.069(3) 0.058(2) -0.016(2) -0.0036(16) -0.021(2)
C14 0.0541(19) 0.073(3) 0.059(2) -0.021(2) -0.0012(16) -0.019(2)
C15 0.0556(19) 0.066(3) 0.0496(19) -0.0144(19) -0.0022(15) -0.0231(19)
C16 0.058(2) 0.061(3) 0.0494(19) -0.0157(19) -0.0061(15) -0.016(2)
C17 0.058(2) 0.080(3) 0.059(2) -0.010(2) -0.0067(15) -0.024(2)
C21 0.0475(18) 0.070(3) 0.053(2) -0.019(2) 0.0052(15) -0.0156(19)
C22 0.061(2) 0.076(3) 0.067(2) -0.019(2) 0.0022(16) -0.014(2)
C23 0.068(2) 0.074(3) 0.075(3) -0.032(2) 0.0126(19) -0.024(2)
C24 0.066(2) 0.084(3) 0.058(2) -0.030(2) 0.0059(17) -0.023(2)
C25 0.0541(19) 0.067(3) 0.0475(19) -0.0208(19) 0.0062(14) -0.0203(18)
C26 0.0443(17) 0.067(3) 0.054(2) -0.023(2) 0.0079(14) -0.0219(18)
C27 0.062(2) 0.077(3) 0.052(2) -0.014(2) 0.0000(15) -0.025(2)
C31 0.057(2) 0.069(3) 0.053(2) -0.0147(19) -0.0043(14) -0.0215(18)
C32 0.073(2) 0.083(3) 0.054(2) -0.015(2) -0.0009(16) -0.027(2)
C33 0.074(2) 0.087(4) 0.065(2) -0.012(2) -0.0110(18) -0.035(2)
C34 0.058(2) 0.087(3) 0.062(2) -0.016(2) -0.0075(16) -0.028(2)
C35 0.0525(19) 0.061(3) 0.058(2) -0.0153(19) -0.0048(14) -0.0148(18)
C36 0.0477(19) 0.063(3) 0.055(2) -0.0187(18) -0.0025(14) -0.0192(17)
C37 0.0494(19) 0.076(3) 0.066(2) -0.022(2) -0.0019(15) -0.0133(19)
C41 0.0424(17) 0.062(3) 0.061(2) -0.017(2) 0.0061(14) -0.0129(17)
C42 0.055(2) 0.079(3) 0.072(3) -0.028(2) 0.0030(17) -0.022(2)
C43 0.058(2) 0.076(3) 0.071(2) -0.028(2) 0.0082(17) -0.021(2)
C44 0.069(2) 0.073(3) 0.066(2) -0.014(2) 0.0081(17) -0.021(2)
C45 0.057(2) 0.063(3) 0.051(2) -0.013(2) 0.0059(15) -0.0160(19)
C46 0.0420(17) 0.080(3) 0.051(2) -0.023(2) 0.0090(14) -0.0150(19)
C47 0.065(2) 0.079(3) 0.052(2) -0.018(2) 0.0028(15) -0.015(2)
O150 0.0590(14) 0.069(2) 0.0631(15) -0.0171(14) -0.0015(11) -0.0162(14)
O250 0.0528(13) 0.068(2) 0.0606(14) -0.0275(13) 0.0119(9) -0.0247(12)
O350 0.0534(13) 0.084(2) 0.0651(15) -0.0318(14) 0.0063(10) -0.0252(13)
O450 0.0205(12) 0.0246(18) 0.0319(13) -0.0112(12) 0.0067(9) -0.0066(11)
C100 0.080(3) 0.066(3) 0.072(3) -0.013(2) -0.0035(19) -0.016(2)
C101 0.149(5) 0.121(6) 0.130(5) 0.016(4) 0.036(4) -0.010(4)
C102 0.121(4) 0.096(4) 0.111(4) -0.034(3) -0.019(3) -0.023(3)
C103 0.102(3) 0.102(4) 0.115(4) -0.027(3) -0.027(3) -0.009(3)
C200 0.094(3) 0.085(4) 0.107(4) -0.047(3) 0.022(3) -0.028(3)
C201 0.233(9) 0.126(7) 0.202(9) -0.063(7) -0.021(7) -0.028(6)
C202 0.320(12) 0.143(7) 0.270(11) -0.120(7) 0.170(10) -0.076(8)
C203 0.202(7) 0.138(7) 0.209(8) -0.091(6) -0.008(6) -0.057(5)
C300 0.107(4) 0.140(6) 0.078(3) -0.037(3) -0.006(2) -0.064(3)
C301 0.325(12) 0.282(12) 0.087(5) -0.025(6) -0.039(6) -0.193(10)
C302 0.180(7) 0.325(12) 0.163(7) -0.109(7) -0.010(5) -0.138(8)
C303 0.197(7) 0.097(6) 0.190(8) -0.038(5) 0.000(6) -0.025(5)
C400 0.083(3) 0.072(4) 0.107(4) -0.033(3) 0.010(2) -0.021(2)
C401 0.149(6) 0.169(8) 0.278(10) -0.123(7) 0.100(6) -0.051(5)
C402 0.168(6) 0.109(5) 0.191(7) -0.070(5) -0.007(5) -0.038(4)
C403 0.315(13) 0.210(12) 0.249(11) -0.137(9) -0.061(9) -0.084(10)
C251 0.0575(19) 0.062(3) 0.0532(19) -0.0170(19) 0.0072(14) -0.0228(18)
C252 0.067(2) 0.077(3) 0.062(2) -0.022(2) 0.0000(16) -0.025(2)
N253 0.0578(16) 0.083(3) 0.0598(18) -0.0277(17) 0.0009(13) -0.0250(16)
C254 0.052(2) 0.064(3) 0.071(2) -0.028(2) -0.0024(15) -0.0175(17)
O254 0.0626(16) 0.109(3) 0.0892(19) -0.0374(18) 0.0004(13) -0.0266(15)
C255 0.0478(18) 0.071(3) 0.069(2) -0.034(2) -0.0014(15) -0.0119(18)
C256 0.075(2) 0.102(4) 0.067(2) -0.037(2) 0.0034(18) -0.036(2)
C257 0.099(3) 0.109(4) 0.080(3) -0.032(3) 0.007(2) -0.042(3)
N258 0.101(3) 0.107(3) 0.076(2) -0.034(2) 0.0000(19) -0.027(2)
C259 0.098(3) 0.125(5) 0.086(3) -0.050(3) -0.007(2) -0.033(3)
C260 0.077(2) 0.110(4) 0.080(3) -0.048(3) 0.001(2) -0.032(2)
C451 0.0530(19) 0.068(3) 0.061(2) -0.0250(19) 0.0128(15) -0.0174(18)
C452 0.066(2) 0.077(3) 0.062(2) -0.030(2) 0.0078(16) -0.013(2)
N453 0.0551(16) 0.073(3) 0.0635(19) -0.0235(17) -0.0002(13) -0.0158(15)
C454 0.057(2) 0.067(3) 0.068(2) -0.028(2) 0.0058(16) -0.0155(18)
O454 0.0610(16) 0.096(2) 0.0883(19) -0.0303(16) 0.0012(13) -0.0251(14)
C455 0.076(2) 0.084(4) 0.066(3) -0.021(2) 0.0076(19) -0.005(2)
C456 0.120(4) 0.134(6) 0.094(4) -0.016(4) 0.026(3) -0.021(4)
C457 0.171(7) 0.165(9) 0.119(7) -0.017(6) 0.038(5) -0.011(6)
N458 0.207(8) 0.158(8) 0.111(5) -0.034(5) 0.018(5) 0.006(6)
C459 0.193(8) 0.140(8) 0.127(7) -0.056(6) -0.048(6) 0.017(6)
C460 0.124(4) 0.095(4) 0.087(4) -0.032(3) -0.034(3) 0.002(3)

loop_
_atom_type_symbol
_atom_type_description
_atom_type_scat_dispersion_real
_atom_type_scat_dispersion_imag
_atom_type_scat_source
C C 0.0033 0.0016 'International Tables Vol C Tables 4.2.6.8 and 6.1.1.4'
H H 0.0000 0.0000 'International Tables Vol C Tables 4.2.6.8 and 6.1.1.4'
N N 0.0061 0.0033 'International Tables Vol C Tables 4.2.6.8 and 6.1.1.4'
O O 0.0106 0.0060 'International Tables Vol C Tables 4.2.6.8 and 6.1.1.4'

loop_
_geom_angle_atom_site_label_1
_geom_angle_atom_site_label_2
_geom_angle_atom_site_label_3
_geom_angle
C16 C11 C12 118.8(3)
C16 C11 C47 120.0(4)
C12 C11 C47 120.7(3)
C13 C12 C11 123.1(3)
C12 C13 C14 115.6(4)
C12 C13 C100 122.6(3)
C14 C13 C100 121.8(3)
C15 C14 C13 123.9(3)
C14 C15 C16 118.1(3)
C14 C15 C17 121.9(3)
C16 C15 C17 119.9(3)
O150 C16 C11 121.6(3)
O150 C16 C15 118.0(3)
C11 C16 C15 120.5(4)
C15 C17 C21 112.3(3)
C22 C21 C26 117.7(3)
C22 C21 C17 120.3(3)
C26 C21 C17 121.9(3)
C23 C22 C21 122.8(4)
C22 C23 C24 117.5(4)
C22 C23 C200 120.7(4)
C24 C23 C200 121.8(4)
C23 C24 C25 122.9(3)
C26 C25 C24 117.0(3)
C26 C25 C27 122.1(3)
C24 C25 C27 120.6(3)
C25 C26 C21 121.9(3)
C25 C26 O250 118.0(3)
C21 C26 O250 120.0(3)
C31 C27 C25 109.9(3)
C32 C31 C36 117.2(3)
C32 C31 C27 122.1(3)
C36 C31 C27 120.6(3)
C31 C32 C33 123.3(3)
C34 C33 C32 116.8(3)
C34 C33 C300 121.7(3)
C32 C33 C300 121.3(4)
C33 C34 C35 122.5(3)
C34 C35 C36 118.9(3)
C34 C35 C37 120.8(3)
C36 C35 C37 120.2(3)
O350 C36 C35 118.3(3)
O350 C36 C31 120.6(3)
C35 C36 C31 121.1(3)
C35 C37 C41 112.7(3)
C46 C41 C42 118.3(3)
C46 C41 C37 121.2(4)
C42 C41 C37 120.3(3)
C43 C42 C41 122.9(3)
C44 C43 C42 116.3(4)
C44 C43 C400 121.1(4)
C42 C43 C400 122.1(4)
C43 C44 C45 123.2(4)
C46 C45 C44 119.0(3)
C46 C45 C47 120.9(4)
C44 C45 C47 119.5(3)
C41 C46 C45 120.3(4)
C41 C46 O450 119.3(3)
C45 C46 O450 119.8(3)
C45 C47 C11 109.5(3)
C26 O250 C251 115.2(2)
C451 O450 C46 115.7(2)
C101 C100 C103 107.7(4)
C101 C100 C13 113.6(4)
C103 C100 C13 109.8(3)
C101 C100 C102 111.5(4)
C103 C100 C102 106.0(4)
C13 C100 C102 108.0(3)
C202 C200 C201 119.7(6)
C202 C200 C23 110.7(5)
C201 C200 C23 114.8(5)
C202 C200 C203 101.0(6)
C201 C200 C203 100.0(5)
C23 C200 C203 108.4(4)
C301 C300 C302 114.3(6)
C301 C300 C33 113.9(4)
C302 C300 C33 114.1(5)
C301 C300 C403 102.7(7)
C302 C300 C403 101.6(6)
C33 C300 C403 108.6(5)
C401 C400 C303 107.7(6)
C401 C400 C402 110.0(5)
C303 C400 C402 105.4(5)
C401 C400 C43 108.7(4)
C303 C400 C43 114.6(5)
C402 C400 C43 110.4(4)
O250 C251 C252 108.7(2)
N253 C252 C251 111.7(3)
C254 N253 C252 123.1(3)
O254 C254 N253 122.3(3)
O254 C254 C255 120.9(3)
N253 C254 C255 116.8(3)
C256 C255 C260 117.4(3)
C256 C255 C254 123.7(3)
C260 C255 C254 118.9(3)
C255 C256 C257 119.4(3)
N258 C257 C256 124.4(4)
C259 N258 C257 114.9(4)
N258 C259 C260 126.1(4)
C259 C260 C255 117.8(4)
O450 C451 C452 107.2(3)
N453 C452 C451 113.3(3)
C454 N453 C452 122.7(3)
O454 C454 N453 122.7(3)
O454 C454 C455 120.6(3)
N453 C454 C455 116.7(3)
C460 C455 C456 117.5(5)
C460 C455 C454 123.6(4)
C456 C455 C454 118.7(4)
C455 C456 C457 121.6(7)
N458 C457 C456 119.0(9)
C457 N458 C459 121.3(9)
N458 C459 C460 122.5(8)
C455 C460 C459 117.8(7)

loop_
_geom_bond_atom_site_label_1
_geom_bond_atom_site_label_2
_geom_bond_distance
C11 C16 1.413(5)
C11 C12 1.425(5)
C11 C47 1.526(5)
C12 C13 1.410(5)
C13 C14 1.422(5)
C13 C100 1.570(6)
C14 C15 1.412(5)
C15 C16 1.424(5)
C15 C17 1.524(5)
C16 O150 1.402(4)
C17 C21 1.532(5)
C21 C22 1.431(5)
C21 C26 1.423(5)
C22 C23 1.394(5)
C23 C24 1.410(6)
C23 C200 1.584(6)
C24 C25 1.440(5)
C25 C26 1.414(4)
C25 C27 1.550(5)
C26 O250 1.441(4)
C27 C31 1.528(5)
C31 C32 1.405(5)
C31 C36 1.425(5)
C32 C33 1.420(5)
C33 C34 1.397(5)
C33 C300 1.550(6)
C34 C35 1.407(5)
C35 C36 1.406(4)
C35 C37 1.534(5)
C36 O350 1.398(4)
C37 C41 1.535(5)
C41 C46 1.398(5)
C41 C42 1.448(5)
C42 C43 1.420(6)
C43 C44 1.396(5)
C43 C400 1.573(6)
C44 C45 1.423(5)
C45 C46 1.429(5)
C45 C47 1.529(5)
C46 O450 1.451(5)
O250 C251 1.461(4)
O450 C451 1.454(4)
C100 C101 1.497(7)
C100 C103 1.522(6)
C100 C102 1.619(7)
C200 C202 1.499(9)
C200 C201 1.540(9)
C200 C203 1.608(8)
C300 C301 1.464(8)
C300 C302 1.496(8)
C300 C403 1.544(11)
C303 C400 1.532(8)
C400 C401 1.495(7)
C400 C402 1.550(8)
C251 C252 1.541(5)
C252 N253 1.462(5)
N253 C254 1.347(4)
C254 O254 1.271(4)
C254 C255 1.519(5)
C255 C256 1.379(5)
C255 C260 1.410(5)
C256 C257 1.405(6)
C257 N258 1.343(5)
N258 C259 1.327(6)
C259 C260 1.396(6)
C451 C452 1.558(5)
C452 N453 1.467(5)
N453 C454 1.352(4)
C454 O454 1.243(4)
C454 C455 1.527(6)
C455 C460 1.392(6)
C455 C456 1.402(7)
C456 C457 1.417(10)
C457 N458 1.320(11)
N458 C459 1.335(10)
C459 C460 1.425(10)
